data_1520126
loop_
_publ_author_name
'Wu, Jianfeng'
'Zhao, Lang'
'Zhang, Peng'
'Zhang, Li'
'Guo, Mei'
'Tang, Jinkui'

_publ_section_title
;
 Linear 3d-4f compounds: synthesis, structure, and determination of the
 d-f magnetic interaction.
;
_journal_issue 26
_journal_name_full 'Dalton transactions (Cambridge, England : 2003)'
_journal_page_first 11935
_journal_page_last 11942
_journal_paper_doi 10.1039/c5dt01382h
_journal_volume 44
_journal_year 2015
_chemical_formula_moiety 'C76 H70 Dy2 N4 O24 Zn2'
_chemical_formula_sum 'C76 H70 Dy2 N4 O24 Zn2'
_chemical_formula_weight 1879.10
_space_group_crystal_system monoclinic
_space_group_IT_number 15
_space_group_name_Hall '-C 2yc'
_space_group_name_H-M_alt 'C 1 2/c 1'
_symmetry_space_group_name_Hall '-C 2yc'
_symmetry_space_group_name_H-M 'C 1 2/c 1'
_atom_sites_solution_hydrogens geom
_audit_creation_method SHELXL-2014/7
_audit_update_record
;
2015-05-06 deposited with the CCDC.
2015-05-29 downloaded from the CCDC.
;
_cell_angle_alpha 90
_cell_angle_beta 120.515(12)
_cell_angle_gamma 90
_cell_formula_units_Z 4
_cell_length_a 23.874(3)
_cell_length_b 16.890(3)
_cell_length_c 22.915(4)
_cell_measurement_reflns_used 5863
_cell_measurement_temperature 293(2)
_cell_measurement_theta_max 24.70
_cell_measurement_theta_min 2.62
_cell_volume 7960(2)
_computing_cell_refinement 'Bruker SMART'
_computing_data_collection 'Bruker SMART'
_computing_data_reduction 'Bruker SAINT'
_computing_molecular_graphics 'SHELXL-2014/7 (Sheldrick, 2014)'
_computing_structure_refinement 'SHELXL-2014/7 (Sheldrick, 2014)'
_computing_structure_solution 'SHELXL-2014/7 (Sheldrick, 2014)'
_diffrn_ambient_temperature 293(2)
_diffrn_measured_fraction_theta_full 0.981
_diffrn_measured_fraction_theta_max 0.981
_diffrn_measurement_device_type 'CCD area detector'
_diffrn_measurement_method 'phi and omega scans'
_diffrn_radiation_type MoK\a
_diffrn_radiation_wavelength 0.71073
_diffrn_reflns_av_R_equivalents 0.0729
_diffrn_reflns_av_unetI/netI 0.0879
_diffrn_reflns_laue_measured_fraction_full 0.981
_diffrn_reflns_laue_measured_fraction_max 0.981
_diffrn_reflns_limit_h_max 28
_diffrn_reflns_limit_h_min -27
_diffrn_reflns_limit_k_max 20
_diffrn_reflns_limit_k_min -11
_diffrn_reflns_limit_l_max 27
_diffrn_reflns_limit_l_min -27
_diffrn_reflns_number 18502
_diffrn_reflns_point_group_measured_fraction_full 0.981
_diffrn_reflns_point_group_measured_fraction_max 0.981
_diffrn_reflns_theta_full 25.095
_diffrn_reflns_theta_max 25.095
_diffrn_reflns_theta_min 1.569
_exptl_absorpt_coefficient_mu 2.527
_exptl_absorpt_correction_T_max 0.588
_exptl_absorpt_correction_T_min 0.565
_exptl_absorpt_correction_type multi-scan
_exptl_absorpt_process_details (sadabs;bruker,2000)
_exptl_crystal_colour yellow
_exptl_crystal_density_diffrn 1.568
_exptl_crystal_description block
_exptl_crystal_F_000 3752
_exptl_crystal_size_max 0.23
_exptl_crystal_size_mid 0.22
_exptl_crystal_size_min 0.21
_refine_diff_density_max 1.268
_refine_diff_density_min -1.361
_refine_diff_density_rms 0.160
_refine_ls_extinction_method none
_refine_ls_goodness_of_fit_ref 1.063
_refine_ls_hydrogen_treatment constr
_refine_ls_matrix_type full
_refine_ls_number_parameters 430
_refine_ls_number_reflns 6961
_refine_ls_number_restraints 302
_refine_ls_restrained_S_all 1.109
_refine_ls_R_factor_all 0.1253
_refine_ls_R_factor_gt 0.0776
_refine_ls_shift/su_max 0.001
_refine_ls_shift/su_mean 0.000
_refine_ls_structure_factor_coef Fsqd
_refine_ls_weighting_details 'w=1/[\s^2^(Fo^2^)+(0.1393P)^2^+21.5339P] where P=(Fo^2^+2Fc^2^)/3'
_refine_ls_weighting_scheme calc
_refine_ls_wR_factor_gt 0.2172
_refine_ls_wR_factor_ref 0.2611
_reflns_Friedel_coverage 0.000
_reflns_number_gt 4061
_reflns_number_total 6961
_reflns_threshold_expression 'I > 2\s(I)'
_cod_data_source_file c5dt01382h2.cif
_cod_data_source_block Dy2Zn2
_cod_depositor_comments 'Adding full bibliography for 1520123--1520137.cif.'
_cod_database_code 1520126
_audit_block_doi 10.5517/cc14ht8q
_shelx_shelxl_version_number 2014/7
_shelx_space_group_comment
;
The symmetry employed for this shelxl refinement is uniquely defined
by the following loop, which should always be used as a source of
symmetry information in preference to the above space-group names.
They are only intended as comments.
;

loop_
_space_group_symop_operation_xyz
'x, y, z'
'-x, y, -z+1/2'
'x+1/2, y+1/2, z'
'-x+1/2, y+1/2, -z+1/2'
'-x, -y, -z'
'x, -y, z-1/2'
'-x+1/2, -y+1/2, -z'
'x+1/2, -y+1/2, z-1/2'

loop_
_atom_site_label
_atom_site_type_symbol
_atom_site_fract_x
_atom_site_fract_y
_atom_site_fract_z
_atom_site_U_iso_or_equiv
_atom_site_adp_type
_atom_site_occupancy
_atom_site_site_symmetry_order
_atom_site_calc_flag
_atom_site_refinement_flags_posn
_atom_site_refinement_flags_adp
C1 C 0.7180(7) -0.0223(12) 0.2877(8) 0.119(6) Uani 1 1 d . U
H1A H 0.7148 -0.0790 0.2859 0.178 Uiso 1 1 calc R U
H1B H 0.6770 0.0001 0.2547 0.178 Uiso 1 1 calc R U
H1C H 0.7292 -0.0044 0.3320 0.178 Uiso 1 1 calc R U
C2 C 0.8273(3) -0.0288(6) 0.3108(5) 0.083(4) Uani 1 1 d G U
C3 C 0.8458(5) -0.0768(7) 0.3670(5) 0.127(6) Uani 1 1 d G U
H3 H 0.8170 -0.0859 0.3824 0.152 Uiso 1 1 calc R U
C4 C 0.9072(5) -0.1112(7) 0.4002(5) 0.146(7) Uani 1 1 d G U
H4 H 0.9195 -0.1433 0.4378 0.175 Uiso 1 1 calc R U
C5 C 0.9501(4) -0.0976(6) 0.3771(5) 0.123(6) Uani 1 1 d G U
H5 H 0.9912 -0.1206 0.3993 0.148 Uiso 1 1 calc R U
C6 C 0.9317(3) -0.0496(6) 0.3210(5) 0.078(3) Uani 1 1 d G U
C7 C 0.8703(3) -0.0153(5) 0.2878(3) 0.061(3) Uani 1 1 d G U
C8 C 0.9790(5) -0.0408(8) 0.2987(6) 0.070(3) Uani 1 1 d . U
H8 H 1.0138 -0.0759 0.3155 0.084 Uiso 1 1 calc R U
C9 C 0.6459(7) 0.2264(11) 0.0431(8) 0.149(8) Uani 1 1 d . U
H9A H 0.6438 0.2507 0.0041 0.223 Uiso 1 1 calc DR U
H9B H 0.6307 0.2631 0.0639 0.223 Uiso 1 1 calc R U
H9C H 0.6192 0.1798 0.0294 0.223 Uiso 1 1 calc R U
C10 C 0.7579(3) 0.2550(5) 0.0951(4) 0.084(4) Uani 1 1 d G U
C11 C 0.7450(4) 0.3220(6) 0.0551(4) 0.104(5) Uani 1 1 d G U
H11 H 0.7023 0.3364 0.0246 0.125 Uiso 1 1 calc DR U
C12 C 0.7960(6) 0.3675(5) 0.0606(5) 0.129(6) Uani 1 1 d G U
H12 H 0.7874 0.4123 0.0338 0.155 Uiso 1 1 calc R U
C13 C 0.8599(5) 0.3459(6) 0.1061(5) 0.113(5) Uani 1 1 d G U
H13 H 0.8940 0.3763 0.1098 0.136 Uiso 1 1 calc R U
C14 C 0.8728(3) 0.2788(6) 0.1462(4) 0.081(4) Uani 1 1 d G U
C15 C 0.8218(4) 0.2334(4) 0.1406(3) 0.064(3) Uani 1 1 d G U
C16 C 0.9411(6) 0.2593(8) 0.1907(6) 0.074(3) Uani 1 1 d . U
H16 H 0.9705 0.2965 0.1923 0.089 Uiso 1 1 calc R U
C17 C 0.6532(6) -0.0163(11) 0.0722(7) 0.080(4) Uani 1 1 d . U
C18 C 0.6059(4) -0.0757(7) 0.0219(5) 0.082(4) Uani 1 1 d G U
C19 C 0.5476(5) -0.0444(6) -0.0291(6) 0.122(5) Uani 1 1 d G U
H19 H 0.5402 0.0098 -0.0312 0.147 Uiso 1 1 calc R U
C20 C 0.5002(4) -0.0943(8) -0.0770(5) 0.128(6) Uani 1 1 d G U
H20 H 0.4611 -0.0734 -0.1111 0.153 Uiso 1 1 calc R U
C21 C 0.5111(6) -0.1754(8) -0.0739(6) 0.128(6) Uani 1 1 d G U
H21 H 0.4794 -0.2088 -0.1059 0.154 Uiso 1 1 calc R U
C22 C 0.5694(7) -0.2067(6) -0.0229(7) 0.157(8) Uani 1 1 d G U
H22 H 0.5768 -0.2610 -0.0208 0.188 Uiso 1 1 calc R U
C23 C 0.6168(5) -0.1569(7) 0.0250(5) 0.131(6) Uani 1 1 d G U
H23 H 0.6559 -0.1778 0.0591 0.157 Uiso 1 1 calc R U
C24 C 0.6964(7) 0.1720(9) 0.2274(6) 0.083(4) Uani 1 1 d . U
C25 C 0.6702(4) 0.2200(6) 0.2654(4) 0.080(4) Uani 1 1 d G U
C26 C 0.7010(4) 0.2887(6) 0.3006(5) 0.097(4) Uani 1 1 d G U
H26 H 0.7369 0.3080 0.2994 0.116 Uiso 1 1 calc R U
C27 C 0.6782(5) 0.3284(5) 0.3375(5) 0.116(5) Uani 1 1 d G U
H27 H 0.6988 0.3743 0.3611 0.139 Uiso 1 1 calc R U
C28 C 0.6245(5) 0.2995(7) 0.3393(5) 0.112(5) Uani 1 1 d G U
H28 H 0.6093 0.3260 0.3640 0.134 Uiso 1 1 calc R U
C29 C 0.5937(4) 0.2309(7) 0.3041(5) 0.112(5) Uani 1 1 d G U
H29 H 0.5578 0.2115 0.3052 0.135 Uiso 1 1 calc R U
C30 C 0.6166(4) 0.1911(6) 0.2671(5) 0.111(5) Uani 1 1 d G U
H30 H 0.5959 0.1452 0.2436 0.133 Uiso 1 1 calc R U
C31 C 0.8306(5) 0.0240(7) 0.0848(5) 0.059(3) Uani 1 1 d . U
C32 C 0.8235(4) -0.0300(5) 0.0302(4) 0.067(3) Uani 1 1 d G U
C33 C 0.7689(3) -0.0781(5) -0.0030(4) 0.068(3) Uani 1 1 d G U
H33 H 0.7368 -0.0758 0.0086 0.081 Uiso 1 1 calc R U
C34 C 0.7623(4) -0.1296(5) -0.0534(5) 0.111(5) Uani 1 1 d G U
H34 H 0.7257 -0.1618 -0.0756 0.134 Uiso 1 1 calc R U
C35 C 0.8102(6) -0.1329(6) -0.0707(5) 0.122(6) Uani 1 1 d G U
H35 H 0.8058 -0.1674 -0.1044 0.147 Uiso 1 1 calc R U
C36 C 0.8649(5) -0.0848(7) -0.0375(6) 0.138(7) Uani 1 1 d G U
H36 H 0.8970 -0.0871 -0.0490 0.166 Uiso 1 1 calc R U
C37 C 0.8715(4) -0.0334(6) 0.0130(5) 0.100(4) Uani 1 1 d G U
H37 H 0.9081 -0.0012 0.0352 0.120 Uiso 1 1 calc R U
C38 C 1.0020(11) 0.1525(15) 0.4051(9) 0.160(8) Uani 1 1 d . U
H38A H 1.0414 0.1496 0.4036 0.240 Uiso 1 1 calc R U
H38B H 0.9989 0.1070 0.4285 0.240 Uiso 1 1 calc R U
H38C H 1.0022 0.1997 0.4285 0.240 Uiso 1 1 calc R U
Dy1 Dy 0.74704(2) 0.08346(4) 0.16379(2) 0.0734(3) Uani 1 1 d . .
N1 N 0.9750(4) 0.0123(5) 0.2576(4) 0.053(2) Uani 1 1 d . .
N2 N 0.9664(4) 0.1977(5) 0.2283(4) 0.055(2) Uani 1 1 d . .
O1 O 0.7673(4) 0.0021(6) 0.2733(4) 0.082(2) Uani 1 1 d . U
O2 O 0.8505(3) 0.0337(5) 0.2373(3) 0.0609(19) Uani 1 1 d . U
O3 O 0.7120(4) 0.2050(6) 0.0907(4) 0.091(3) Uani 1 1 d . U
O4 O 0.8300(3) 0.1705(5) 0.1781(3) 0.066(2) Uani 1 1 d . U
O5 O 0.6514(4) 0.0516(8) 0.0614(5) 0.098(3) Uani 1 1 d . U
O6 O 0.6973(4) -0.0476(7) 0.1320(4) 0.092(3) Uani 1 1 d . U
O7 O 0.6616(4) 0.1211(7) 0.1843(4) 0.097(3) Uani 1 1 d . U
O8 O 0.7524(4) 0.1873(6) 0.2409(4) 0.086(3) Uani 1 1 d . U
O9 O 0.7818(3) 0.0323(5) 0.0909(3) 0.068(2) Uani 1 1 d . U
O10 O 0.8839(4) 0.0565(5) 0.1208(4) 0.067(2) Uani 1 1 d . U
O12 O 0.9442(9) 0.1540(12) 0.3336(9) 0.204(7) Uani 1 1 d D U
H12A H 0.9162 0.1235 0.3307 0.306 Uiso 1 1 calc DR U
Zn1 Zn 0.90808(6) 0.09940(8) 0.21371(7) 0.0623(4) Uani 1 1 d . .
O11 O 0.8710(10) 0.2776(13) 0.3267(8) 0.245(9) Uani 1 1 d . U

loop_
_atom_site_aniso_label
_atom_site_aniso_U_11
_atom_site_aniso_U_22
_atom_site_aniso_U_33
_atom_site_aniso_U_23
_atom_site_aniso_U_13
_atom_site_aniso_U_12
C1 0.075(8) 0.178(14) 0.126(11) 0.002(10) 0.068(8) -0.016(9)
C2 0.071(6) 0.107(8) 0.079(6) 0.020(6) 0.043(5) -0.006(6)
C3 0.114(9) 0.149(11) 0.132(9) 0.035(7) 0.073(8) -0.003(7)
C4 0.128(10) 0.163(11) 0.151(10) 0.058(8) 0.075(8) -0.005(8)
C5 0.112(9) 0.125(10) 0.131(9) 0.051(7) 0.061(7) -0.003(7)
C6 0.064(6) 0.082(7) 0.081(6) 0.026(6) 0.031(5) -0.002(5)
C7 0.050(5) 0.076(7) 0.056(5) 0.001(5) 0.026(4) -0.008(5)
C8 0.048(5) 0.064(7) 0.083(6) 0.006(6) 0.023(5) 0.000(5)
C9 0.093(10) 0.131(13) 0.129(11) -0.042(10) -0.012(8) 0.065(9)
C10 0.093(7) 0.084(7) 0.054(6) 0.001(5) 0.023(5) 0.044(6)
C11 0.111(8) 0.099(8) 0.076(7) 0.000(6) 0.029(6) 0.047(7)
C12 0.148(10) 0.122(10) 0.113(9) 0.011(7) 0.064(8) 0.033(8)
C13 0.121(9) 0.104(9) 0.106(8) 0.029(7) 0.051(7) 0.017(7)
C14 0.092(7) 0.079(7) 0.071(6) 0.016(5) 0.040(5) 0.032(6)
C15 0.074(6) 0.061(6) 0.051(5) 0.002(5) 0.028(5) 0.025(5)
C16 0.077(6) 0.069(7) 0.082(6) 0.007(5) 0.045(5) 0.007(5)
C17 0.056(6) 0.114(9) 0.079(7) -0.017(6) 0.041(5) -0.006(6)
C18 0.055(6) 0.120(9) 0.074(7) -0.017(6) 0.033(5) -0.008(6)
C19 0.097(8) 0.145(10) 0.110(9) -0.034(8) 0.041(7) -0.001(7)
C20 0.099(9) 0.155(11) 0.115(9) -0.022(8) 0.044(7) -0.010(8)
C21 0.114(9) 0.143(10) 0.119(9) 0.012(8) 0.052(7) -0.031(8)
C22 0.155(11) 0.153(11) 0.148(11) 0.015(8) 0.067(8) -0.033(8)
C23 0.129(9) 0.138(10) 0.113(9) 0.005(8) 0.053(7) -0.040(8)
C24 0.078(7) 0.102(8) 0.068(6) 0.003(6) 0.037(5) 0.035(6)
C25 0.065(6) 0.110(8) 0.062(6) 0.006(6) 0.031(5) 0.019(6)
C26 0.113(8) 0.094(8) 0.096(7) -0.008(6) 0.063(6) 0.015(7)
C27 0.134(9) 0.116(9) 0.110(8) -0.003(7) 0.070(7) 0.020(7)
C28 0.108(8) 0.129(10) 0.106(8) -0.007(7) 0.059(7) 0.034(7)
C29 0.081(7) 0.145(10) 0.120(8) 0.001(7) 0.057(7) 0.013(7)
C30 0.088(8) 0.141(10) 0.106(8) -0.018(7) 0.051(6) 0.010(7)
C31 0.051(5) 0.069(6) 0.054(5) 0.003(5) 0.025(4) 0.010(5)
C32 0.067(6) 0.071(7) 0.072(6) -0.005(5) 0.041(5) 0.008(5)
C33 0.058(6) 0.069(7) 0.057(5) -0.004(5) 0.015(5) -0.001(5)
C34 0.105(8) 0.100(9) 0.118(9) -0.015(7) 0.049(7) 0.009(7)
C35 0.118(9) 0.122(10) 0.130(9) -0.038(7) 0.065(7) 0.007(7)
C36 0.129(10) 0.154(11) 0.148(10) -0.045(8) 0.084(8) 0.003(8)
C37 0.086(7) 0.120(9) 0.103(8) -0.020(7) 0.055(6) 0.001(6)
C38 0.193(16) 0.183(17) 0.115(12) 0.005(11) 0.087(12) 0.008(13)
Dy1 0.0379(3) 0.1267(7) 0.0463(4) -0.0149(3) 0.0146(3) 0.0134(3)
N1 0.042(4) 0.041(5) 0.067(5) -0.004(4) 0.022(4) -0.004(4)
N2 0.061(5) 0.041(5) 0.055(5) -0.008(4) 0.024(4) 0.003(4)
O1 0.060(4) 0.119(6) 0.075(5) -0.005(4) 0.039(4) -0.003(4)
O2 0.048(4) 0.084(5) 0.052(4) 0.005(4) 0.026(3) 0.004(3)
O3 0.063(4) 0.116(7) 0.067(4) -0.019(4) 0.013(4) 0.038(4)
O4 0.066(4) 0.069(5) 0.052(4) 0.016(3) 0.023(3) 0.026(4)
O5 0.063(5) 0.130(7) 0.077(5) -0.023(5) 0.018(4) 0.017(5)
O6 0.064(5) 0.134(7) 0.068(5) -0.007(5) 0.027(4) -0.012(5)
O7 0.065(5) 0.141(7) 0.075(5) -0.037(5) 0.028(4) 0.011(5)
O8 0.067(5) 0.107(6) 0.084(5) -0.018(4) 0.039(4) 0.015(4)
O9 0.054(4) 0.097(6) 0.053(4) -0.004(4) 0.027(3) 0.006(4)
O10 0.054(4) 0.075(5) 0.065(4) -0.005(4) 0.027(3) 0.002(4)
O12 0.226(14) 0.231(15) 0.172(12) -0.013(11) 0.113(11) -0.024(12)
Zn1 0.0438(7) 0.0637(9) 0.0731(8) 0.0129(7) 0.0251(6) 0.0105(6)
O11 0.255(16) 0.317(18) 0.174(12) -0.079(12) 0.118(11) 0.030(13)

loop_
_atom_type_symbol
_atom_type_description
_atom_type_scat_dispersion_real
_atom_type_scat_dispersion_imag
_atom_type_scat_source
C C 0.0033 0.0016 'International Tables Vol C Tables 4.2.6.8 and 6.1.1.4'
H H 0.0000 0.0000 'International Tables Vol C Tables 4.2.6.8 and 6.1.1.4'
Dy Dy -0.1892 4.4098 'International Tables Vol C Tables 4.2.6.8 and 6.1.1.4'
N N 0.0061 0.0033 'International Tables Vol C Tables 4.2.6.8 and 6.1.1.4'
O O 0.0106 0.0060 'International Tables Vol C Tables 4.2.6.8 and 6.1.1.4'
Zn Zn 0.2839 1.4301 'International Tables Vol C Tables 4.2.6.8 and 6.1.1.4'

loop_
_geom_angle_atom_site_label_1
_geom_angle_atom_site_label_2
_geom_angle_atom_site_label_3
_geom_angle
_geom_angle_site_symmetry_1
_geom_angle_site_symmetry_3
O1 C1 H1A 109.5 . .
O1 C1 H1B 109.5 . .
H1A C1 H1B 109.5 . .
O1 C1 H1C 109.5 . .
H1A C1 H1C 109.5 . .
H1B C1 H1C 109.5 . .
O1 C2 C3 123.4(7) . .
O1 C2 C7 116.4(7) . .
C3 C2 C7 120.0 . .
C4 C3 C2 120.0 . .
C4 C3 H3 120.0 . .
C2 C3 H3 120.0 . .
C3 C4 C5 120.0 . .
C3 C4 H4 120.0 . .
C5 C4 H4 120.0 . .
C4 C5 C6 120.0 . .
C4 C5 H5 120.0 . .
C6 C5 H5 120.0 . .
C7 C6 C5 120.0 . .
C7 C6 C8 123.6(7) . .
C5 C6 C8 116.4(7) . .
O2 C7 C6 123.9(6) . .
O2 C7 C2 116.0(6) . .
C6 C7 C2 120.0 . .
N1 C8 C6 123.3(10) . .
N1 C8 H8 118.4 . .
C6 C8 H8 118.4 . .
O3 C9 H9A 109.5 . .
O3 C9 H9B 109.5 . .
H9A C9 H9B 109.5 . .
O3 C9 H9C 109.5 . .
H9A C9 H9C 109.5 . .
H9B C9 H9C 109.5 . .
O3 C10 C11 124.3(7) . .
O3 C10 C15 115.6(7) . .
C11 C10 C15 120.0 . .
C10 C11 C12 120.0 . .
C10 C11 H11 120.0 . .
C12 C11 H11 120.0 . .
C13 C12 C11 120.0 . .
C13 C12 H12 120.0 . .
C11 C12 H12 120.0 . .
C12 C13 C14 120.0 . .
C12 C13 H13 120.0 . .
C14 C13 H13 120.0 . .
C15 C14 C13 120.0 . .
C15 C14 C16 123.8(8) . .
C13 C14 C16 116.2(8) . .
O4 C15 C14 123.6(7) . .
O4 C15 C10 116.4(7) . .
C14 C15 C10 120.0 . .
N2 C16 C14 129.1(11) . .
N2 C16 H16 115.4 . .
C14 C16 H16 115.4 . .
O5 C17 O6 121.8(14) . .
O5 C17 C18 123.8(14) . .
O6 C17 C18 114.4(14) . .
O5 C17 Dy1 59.1(8) . .
O6 C17 Dy1 63.0(7) . .
C18 C17 Dy1 175.2(9) . .
C19 C18 C23 120.0 . .
C19 C18 C17 115.5(10) . .
C23 C18 C17 124.5(10) . .
C20 C19 C18 120.0 . .
C20 C19 H19 120.0 . .
C18 C19 H19 120.0 . .
C19 C20 C21 120.0 . .
C19 C20 H20 120.0 . .
C21 C20 H20 120.0 . .
C22 C21 C20 120.0 . .
C22 C21 H21 120.0 . .
C20 C21 H21 120.0 . .
C23 C22 C21 120.0 . .
C23 C22 H22 120.0 . .
C21 C22 H22 120.0 . .
C22 C23 C18 120.0 . .
C22 C23 H23 120.0 . .
C18 C23 H23 120.0 . .
O8 C24 O7 122.7(11) . .
O8 C24 C25 116.6(12) . .
O7 C24 C25 120.7(12) . .
O8 C24 Dy1 62.4(6) . .
O7 C24 Dy1 60.4(6) . .
C25 C24 Dy1 177.9(8) . .
C26 C25 C30 120.0 . .
C26 C25 C24 121.4(9) . .
C30 C25 C24 118.5(9) . .
C25 C26 C27 120.0 . .
C25 C26 H26 120.0 . .
C27 C26 H26 120.0 . .
C28 C27 C26 120.0 . .
C28 C27 H27 120.0 . .
C26 C27 H27 120.0 . .
C27 C28 C29 120.0 . .
C27 C28 H28 120.0 . .
C29 C28 H28 120.0 . .
C28 C29 C30 120.0 . .
C28 C29 H29 120.0 . .
C30 C29 H29 120.0 . .
C29 C30 C25 120.0 . .
C29 C30 H30 120.0 . .
C25 C30 H30 120.0 . .
O10 C31 O9 125.2(10) . .
O10 C31 C32 118.0(9) . .
O9 C31 C32 116.7(9) . .
C33 C32 C37 120.0 . .
C33 C32 C31 119.5(7) . .
C37 C32 C31 120.5(7) . .
C32 C33 C34 120.0 . .
C32 C33 H33 120.0 . .
C34 C33 H33 120.0 . .
C33 C34 C35 120.0 . .
C33 C34 H34 120.0 . .
C35 C34 H34 120.0 . .
C36 C35 C34 120.0 . .
C36 C35 H35 120.0 . .
C34 C35 H35 120.0 . .
C37 C36 C35 120.0 . .
C37 C36 H36 120.0 . .
C35 C36 H36 120.0 . .
C36 C37 C32 120.0 . .
C36 C37 H37 120.0 . .
C32 C37 H37 120.0 . .
O12 C38 H38A 109.5 . .
O12 C38 H38B 109.5 . .
H38A C38 H38B 109.5 . .
O12 C38 H38C 109.5 . .
H38A C38 H38C 109.5 . .
H38B C38 H38C 109.5 . .
O2 Dy1 O4 67.4(2) . .
O2 Dy1 O5 140.6(3) . .
O4 Dy1 O5 127.0(4) . .
O2 Dy1 O9 75.9(2) . .
O4 Dy1 O9 75.8(3) . .
O5 Dy1 O9 74.0(3) . .
O2 Dy1 O7 130.5(3) . .
O4 Dy1 O7 123.1(3) . .
O5 Dy1 O7 76.5(3) . .
O9 Dy1 O7 150.5(3) . .
O2 Dy1 O6 93.8(3) . .
O4 Dy1 O6 148.9(3) . .
O5 Dy1 O6 54.4(4) . .
O9 Dy1 O6 75.6(3) . .
O7 Dy1 O6 88.0(3) . .
O2 Dy1 O8 95.1(3) . .
O4 Dy1 O8 73.7(3) . .
O5 Dy1 O8 123.5(3) . .
O9 Dy1 O8 149.3(3) . .
O7 Dy1 O8 53.6(3) . .
O6 Dy1 O8 134.8(3) . .
O2 Dy1 O3 130.5(3) . .
O4 Dy1 O3 63.5(3) . .
O5 Dy1 O3 72.3(4) . .
O9 Dy1 O3 86.8(3) . .
O7 Dy1 O3 83.5(3) . .
O6 Dy1 O3 126.5(3) . .
O8 Dy1 O3 76.9(3) . .
O2 Dy1 O1 61.1(2) . .
O4 Dy1 O1 116.8(2) . .
O5 Dy1 O1 115.9(4) . .
O9 Dy1 O1 120.7(3) . .
O7 Dy1 O1 73.7(3) . .
O6 Dy1 O1 69.1(3) . .
O8 Dy1 O1 76.9(3) . .
O3 Dy1 O1 152.3(3) . .
O2 Dy1 C17 119.2(4) . .
O4 Dy1 C17 142.7(3) . .
O5 Dy1 C17 25.2(4) . .
O9 Dy1 C17 71.3(3) . .
O7 Dy1 C17 82.4(3) . .
O6 Dy1 C17 29.3(4) . .
O8 Dy1 C17 135.9(3) . .
O3 Dy1 C17 97.3(4) . .
O1 Dy1 C17 95.2(4) . .
O2 Dy1 C24 113.7(3) . .
O4 Dy1 C24 98.7(4) . .
O5 Dy1 C24 100.8(4) . .
O9 Dy1 C24 166.6(4) . .
O7 Dy1 C24 27.0(4) . .
O6 Dy1 C24 111.8(4) . .
O8 Dy1 C24 26.7(4) . .
O3 Dy1 C24 79.8(4) . .
O1 Dy1 C24 72.7(3) . .
C17 Dy1 C24 109.3(4) . .
O2 Dy1 Zn1 35.59(18) . .
O4 Dy1 Zn1 34.93(17) . .
O5 Dy1 Zn1 134.9(2) . .
O9 Dy1 Zn1 61.87(18) . .
O7 Dy1 Zn1 146.8(2) . .
O6 Dy1 Zn1 117.7(2) . .
O8 Dy1 Zn1 93.7(2) . .
O3 Dy1 Zn1 95.5(2) . .
O1 Dy1 Zn1 95.13(16) . .
C17 Dy1 Zn1 130.4(3) . .
C24 Dy1 Zn1 120.0(3) . .
C8 N1 N1 115.5(8) . 2_755
C8 N1 Zn1 128.9(8) . .
N1 N1 Zn1 115.6(5) 2_755 .
C16 N2 N2 117.2(8) . 2_755
C16 N2 Zn1 119.2(8) . .
N2 N2 Zn1 123.2(3) 2_755 .
C2 O1 C1 118.2(10) . .
C2 O1 Dy1 115.1(5) . .
C1 O1 Dy1 125.7(8) . .
C7 O2 Zn1 126.2(5) . .
C7 O2 Dy1 130.3(5) . .
Zn1 O2 Dy1 102.8(3) . .
C10 O3 C9 115.9(12) . .
C10 O3 Dy1 118.7(6) . .
C9 O3 Dy1 125.3(12) . .
C15 O4 Zn1 123.1(6) . .
C15 O4 Dy1 125.3(6) . .
Zn1 O4 Dy1 103.0(3) . .
C17 O5 Dy1 95.8(9) . .
C17 O6 Dy1 87.7(9) . .
C24 O7 Dy1 92.6(8) . .
C24 O8 Dy1 90.9(8) . .
C31 O9 Dy1 143.0(7) . .
C31 O10 Zn1 120.2(7) . .
C38 O12 H12A 109.5 . .
O4 Zn1 N1 166.3(3) . .
O4 Zn1 O10 94.4(3) . .
N1 Zn1 O10 89.7(3) . .
O4 Zn1 O2 79.7(3) . .
N1 Zn1 O2 86.6(3) . .
O10 Zn1 O2 102.2(3) . .
O4 Zn1 N2 89.8(3) . .
N1 Zn1 N2 101.8(3) . .
O10 Zn1 N2 105.2(3) . .
O2 Zn1 N2 151.2(3) . .
O4 Zn1 Dy1 42.1(2) . .
N1 Zn1 Dy1 125.3(2) . .
O10 Zn1 Dy1 87.0(2) . .
O2 Zn1 Dy1 41.56(19) . .
N2 Zn1 Dy1 131.6(2) . .

loop_
_geom_bond_atom_site_label_1
_geom_bond_atom_site_label_2
_geom_bond_distance
_geom_bond_site_symmetry_2
C1 O1 1.434(15) .
C1 H1A 0.9600 .
C1 H1B 0.9600 .
C1 H1C 0.9600 .
C2 O1 1.347(10) .
C2 C3 1.3900 .
C2 C7 1.3900 .
C3 C4 1.3900 .
C3 H3 0.9300 .
C4 C5 1.3900 .
C4 H4 0.9300 .
C5 C6 1.3900 .
C5 H5 0.9300 .
C6 C7 1.3900 .
C6 C8 1.466(13) .
C7 O2 1.301(9) .
C8 N1 1.268(14) .
C8 H8 0.9300 .
C9 O3 1.436(15) .
C9 H9A 0.9600 .
C9 H9B 0.9600 .
C9 H9C 0.9600 .
C10 O3 1.345(13) .
C10 C11 1.3900 .
C10 C15 1.3900 .
C11 C12 1.3900 .
C11 H11 0.9300 .
C12 C13 1.3900 .
C12 H12 0.9300 .
C13 C14 1.3900 .
C13 H13 0.9300 .
C14 C15 1.3900 .
C14 C16 1.455(13) .
C15 O4 1.317(10) .
C16 N2 1.289(14) .
C16 H16 0.9300 .
C17 O5 1.169(17) .
C17 O6 1.341(16) .
C17 C18 1.512(16) .
C17 Dy1 2.737(14) .
C18 C19 1.3900 .
C18 C23 1.3900 .
C19 C20 1.3900 .
C19 H19 0.9300 .
C20 C21 1.3900 .
C20 H20 0.9300 .
C21 C22 1.3900 .
C21 H21 0.9300 .
C22 C23 1.3900 .
C22 H22 0.9300 .
C23 H23 0.9300 .
C24 O8 1.238(16) .
C24 O7 1.254(16) .
C24 C25 1.536(13) .
C24 Dy1 2.759(12) .
C25 C26 1.3900 .
C25 C30 1.3900 .
C26 C27 1.3900 .
C26 H26 0.9300 .
C27 C28 1.3900 .
C27 H27 0.9300 .
C28 C29 1.3900 .
C28 H28 0.9300 .
C29 C30 1.3900 .
C29 H29 0.9300 .
C30 H30 0.9300 .
C31 O10 1.239(12) .
C31 O9 1.248(12) .
C31 C32 1.487(12) .
C32 C33 1.3900 .
C32 C37 1.3900 .
C33 C34 1.3900 .
C33 H33 0.9300 .
C34 C35 1.3900 .
C34 H34 0.9300 .
C35 C36 1.3900 .
C35 H35 0.9300 .
C36 C37 1.3900 .
C36 H36 0.9300 .
C37 H37 0.9300 .
C38 O12 1.51(2) .
C38 H38A 0.9600 .
C38 H38B 0.9600 .
C38 H38C 0.9600 .
Dy1 O2 2.327(7) .
Dy1 O4 2.352(8) .
Dy1 O5 2.360(9) .
Dy1 O9 2.373(7) .
Dy1 O7 2.401(8) .
Dy1 O6 2.442(10) .
Dy1 O8 2.445(8) .
Dy1 O3 2.509(10) .
Dy1 O1 2.681(8) .
Dy1 Zn1 3.4200(14) .
N1 N1 1.405(16) 2_755
N1 Zn1 2.023(8) .
N2 N2 1.392(16) 2_755
N2 Zn1 2.083(9) .
O2 Zn1 2.042(7) .
O4 Zn1 2.010(7) .
O10 Zn1 2.036(8) .
O12 H12A 0.8200 .

loop_
_geom_torsion_atom_site_label_1
_geom_torsion_atom_site_label_2
_geom_torsion_atom_site_label_3
_geom_torsion_atom_site_label_4
_geom_torsion
_geom_torsion_site_symmetry_4
O1 C2 C3 C4 175.3(11) .
C7 C2 C3 C4 0.0 .
C2 C3 C4 C5 0.0 .
C3 C4 C5 C6 0.0 .
C4 C5 C6 C7 0.0 .
C4 C5 C6 C8 -177.9(10) .
C5 C6 C7 O2 176.1(9) .
C8 C6 C7 O2 -6.2(12) .
C5 C6 C7 C2 0.0 .
C8 C6 C7 C2 177.7(11) .
O1 C2 C7 O2 8.0(10) .
C3 C2 C7 O2 -176.4(9) .
O1 C2 C7 C6 -175.6(10) .
C3 C2 C7 C6 0.0 .
C7 C6 C8 N1 16.8(16) .
C5 C6 C8 N1 -165.5(9) .
O3 C10 C11 C12 -176.2(9) .
C15 C10 C11 C12 0.0 .
C10 C11 C12 C13 0.0 .
C11 C12 C13 C14 0.0 .
C12 C13 C14 C15 0.0 .
C12 C13 C14 C16 178.0(9) .
C13 C14 C15 O4 -177.9(8) .
C16 C14 C15 O4 4.2(10) .
C13 C14 C15 C10 0.0 .
C16 C14 C15 C10 -177.9(9) .
O3 C10 C15 O4 -5.5(8) .
C11 C10 C15 O4 178.1(7) .
O3 C10 C15 C14 176.5(8) .
C11 C10 C15 C14 0.0 .
C15 C14 C16 N2 4.6(16) .
C13 C14 C16 N2 -173.3(10) .
O5 C17 C18 C19 -20.4(16) .
O6 C17 C18 C19 158.0(9) .
O5 C17 C18 C23 161.1(11) .
O6 C17 C18 C23 -20.4(14) .
C23 C18 C19 C20 0.0 .
C17 C18 C19 C20 -178.5(9) .
C18 C19 C20 C21 0.0 .
C19 C20 C21 C22 0.0 .
C20 C21 C22 C23 0.0 .
C21 C22 C23 C18 0.0 .
C19 C18 C23 C22 0.0 .
C17 C18 C23 C22 178.4(10) .
O8 C24 C25 C26 14.5(15) .
O7 C24 C25 C26 -164.3(11) .
O8 C24 C25 C30 -162.0(10) .
O7 C24 C25 C30 19.2(16) .
C30 C25 C26 C27 0.0 .
C24 C25 C26 C27 -176.4(9) .
C25 C26 C27 C28 0.0 .
C26 C27 C28 C29 0.0 .
C27 C28 C29 C30 0.0 .
C28 C29 C30 C25 0.0 .
C26 C25 C30 C29 0.0 .
C24 C25 C30 C29 176.5(9) .
O10 C31 C32 C33 168.6(8) .
O9 C31 C32 C33 -10.8(13) .
O10 C31 C32 C37 -10.5(13) .
O9 C31 C32 C37 170.0(8) .
C37 C32 C33 C34 0.0 .
C31 C32 C33 C34 -179.1(8) .
C32 C33 C34 C35 0.0 .
C33 C34 C35 C36 0.0 .
C34 C35 C36 C37 0.0 .
C35 C36 C37 C32 0.0 .
C33 C32 C37 C36 0.0 .
C31 C32 C37 C36 179.1(8) .
C6 C8 N1 N1 179.5(10) 2_755
C6 C8 N1 Zn1 1.9(17) .
C14 C16 N2 N2 -173.3(11) 2_755
C14 C16 N2 Zn1 13.5(16) .
C3 C2 O1 C1 -6.7(14) .
C7 C2 O1 C1 168.7(10) .
C3 C2 O1 Dy1 -176.0(5) .
C7 C2 O1 Dy1 -0.5(10) .
C6 C7 O2 Zn1 -21.2(11) .
C2 C7 O2 Zn1 155.0(6) .
C6 C7 O2 Dy1 169.5(6) .
C2 C7 O2 Dy1 -14.3(10) .
C11 C10 O3 C9 -2.9(13) .
C15 C10 O3 C9 -179.2(9) .
C11 C10 O3 Dy1 176.7(4) .
C15 C10 O3 Dy1 0.4(9) .
C14 C15 O4 Zn1 -31.0(9) .
C10 C15 O4 Zn1 151.1(5) .
C14 C15 O4 Dy1 -173.2(5) .
C10 C15 O4 Dy1 8.8(8) .
O6 C17 O5 Dy1 6.3(13) .
C18 C17 O5 Dy1 -175.4(10) .
O5 C17 O6 Dy1 -6.1(13) .
C18 C17 O6 Dy1 175.5(8) .
O8 C24 O7 Dy1 3.4(15) .
C25 C24 O7 Dy1 -177.9(10) .
O7 C24 O8 Dy1 -3.4(15) .
C25 C24 O8 Dy1 177.9(10) .
O10 C31 O9 Dy1 -11(2) .
C32 C31 O9 Dy1 168.0(8) .
O9 C31 O10 Zn1 20.3(15) .
C32 C31 O10 Zn1 -159.1(7) .
